data_7040308
loop_
_publ_author_name
'Chanawanno, Kullapa'
'Holstrom, Cole'
'Crandall, Laura A.'
'Dodge, Henry'
'Nemykin, Victor N.'
'Herrick, Richard S.'
'Ziegler, Christopher J.'

_publ_section_title
;
 The synthesis and structures of 1,1'-bis(sulfonyl)ferrocene derivatives.
;
_journal_issue 36
_journal_name_full 'Dalton transactions (Cambridge, England : 2003)'
_journal_page_first 14320
_journal_page_last 14326
_journal_paper_doi 10.1039/c6dt02669a
_journal_volume 45
_journal_year 2016
_chemical_formula_sum 'C10 H8 Cl2 Fe O4 S2'
_chemical_formula_weight 383.03
_space_group_crystal_system monoclinic
_space_group_IT_number 14
_space_group_name_Hall '-P 2ybc'
_space_group_name_H-M_alt 'P 1 21/c 1'
_symmetry_space_group_name_Hall '-P 2ybc'
_symmetry_space_group_name_H-M 'P 1 21/c 1'
_atom_sites_solution_hydrogens geom
_audit_creation_method SHELXL-2014/7
_audit_update_record
;
2016-07-27 deposited with the CCDC.
2016-08-15 downloaded from the CCDC.
;
_cell_angle_alpha 90
_cell_angle_beta 99.0150(10)
_cell_angle_gamma 90
_cell_formula_units_Z 2
_cell_length_a 7.9181(3)
_cell_length_b 7.7541(2)
_cell_length_c 10.7240(4)
_cell_measurement_reflns_used 3683
_cell_measurement_temperature 100(2)
_cell_measurement_theta_max 25.08
_cell_measurement_theta_min 2.60
_cell_volume 650.30(4)
_computing_cell_refinement 'Bruker SAINT'
_computing_data_collection 'Bruker APEX2'
_computing_data_reduction 'Bruker SAINT'
_computing_molecular_graphics 'Bruker SHELXTL'
_computing_publication_material 'Bruker SHELXTL'
_computing_structure_refinement 'SHELXL-2014/7 (Sheldrick, 2014)'
_computing_structure_solution 'SHELXL-2014/7 (Sheldrick, 2014)'
_diffrn_ambient_temperature 100(2)
_diffrn_measured_fraction_theta_full 0.994
_diffrn_measured_fraction_theta_max 0.994
_diffrn_measurement_device_type 'Bruker APEX-II CCD'
_diffrn_measurement_method '\f and \w scans'
_diffrn_radiation_type MoK\a
_diffrn_radiation_wavelength 0.71073
_diffrn_reflns_av_R_equivalents 0.0220
_diffrn_reflns_av_unetI/netI 0.0165
_diffrn_reflns_Laue_measured_fraction_full 0.994
_diffrn_reflns_Laue_measured_fraction_max 0.994
_diffrn_reflns_limit_h_max 8
_diffrn_reflns_limit_h_min -9
_diffrn_reflns_limit_k_max 9
_diffrn_reflns_limit_k_min -9
_diffrn_reflns_limit_l_max 12
_diffrn_reflns_limit_l_min -7
_diffrn_reflns_number 4439
_diffrn_reflns_point_group_measured_fraction_full 0.994
_diffrn_reflns_point_group_measured_fraction_max 0.994
_diffrn_reflns_theta_full 25.078
_diffrn_reflns_theta_max 25.078
_diffrn_reflns_theta_min 2.604
_diffrn_source 'fine-focus sealed tube'
_exptl_absorpt_coefficient_mu 1.895
_exptl_absorpt_correction_T_max 0.5503
_exptl_absorpt_correction_T_min 0.3651
_exptl_absorpt_correction_type multi-scan
_exptl_absorpt_process_details SADABS
_exptl_crystal_colour orange
_exptl_crystal_density_diffrn 1.956
_exptl_crystal_density_meas ?
_exptl_crystal_density_method 'not measured'
_exptl_crystal_description plate
_exptl_crystal_F_000 384
_exptl_crystal_size_max 0.666
_exptl_crystal_size_mid 0.490
_exptl_crystal_size_min 0.358
_refine_diff_density_max 0.427
_refine_diff_density_min -0.494
_refine_diff_density_rms 0.103
_refine_ls_extinction_method none
_refine_ls_goodness_of_fit_ref 1.169
_refine_ls_hydrogen_treatment constr
_refine_ls_matrix_type full
_refine_ls_number_parameters 88
_refine_ls_number_reflns 1147
_refine_ls_number_restraints 0
_refine_ls_restrained_S_all 1.169
_refine_ls_R_factor_all 0.0228
_refine_ls_R_factor_gt 0.0223
_refine_ls_shift/su_max 0.001
_refine_ls_shift/su_mean 0.000
_refine_ls_structure_factor_coef Fsqd
_refine_ls_weighting_details 'w=1/[\s^2^(Fo^2^)+(0.0306P)^2^+0.5942P] where P=(Fo^2^+2Fc^2^)/3'
_refine_ls_weighting_scheme calc
_refine_ls_wR_factor_gt 0.0612
_refine_ls_wR_factor_ref 0.0620
_reflns_Friedel_coverage 0.000
_reflns_number_gt 1122
_reflns_number_total 1147
_reflns_threshold_expression 'I > 2\s(I)'
_cod_data_source_file c6dt02669a2.cif
_cod_data_source_block 3
_cod_depositor_comments
;
The following automatic conversions were performed:

'_exptl_crystal_density_meas' value 'not measured' was changed to '?'
- the value is perceived as not measured.

Automatic conversion script
Id: cif_fix_values 4268 2015-11-12 08:31:59Z antanas 

 Adding full bibliography for 7040307--7040318.cif.
;
_cod_database_code 7040308
_shelx_shelxl_version_number 2014/7
_shelx_space_group_comment
;
The symmetry employed for this shelxl refinement is uniquely defined
by the following loop, which should always be used as a source of
symmetry information in preference to the above space-group names.
They are only intended as comments.
;
_shelx_estimated_absorpt_t_min 0.365
_shelx_estimated_absorpt_t_max 0.550

loop_
_space_group_symop_operation_xyz
'x, y, z'
'-x, y+1/2, -z+1/2'
'-x, -y, -z'
'x, -y-1/2, z-1/2'

loop_
_atom_site_label
_atom_site_type_symbol
_atom_site_fract_x
_atom_site_fract_y
_atom_site_fract_z
_atom_site_U_iso_or_equiv
_atom_site_adp_type
_atom_site_occupancy
_atom_site_site_symmetry_order
_atom_site_calc_flag
_atom_site_refinement_flags_posn
_atom_site_refinement_flags_adp
_atom_site_refinement_flags_occupancy
C1 C 0.7783(2) 0.8964(3) 0.91807(17) 0.0099(4) Uani 1 1 d . . .
Cl1 Cl 0.51348(6) 0.65602(7) 0.80651(5) 0.01950(16) Uani 1 1 d . . .
Fe1 Fe 1.0000 1.0000 1.0000 0.00824(14) Uani 1 2 d S . P
O1 O 0.7376(2) 0.60948(19) 1.03223(14) 0.0213(3) Uani 1 1 d . . .
S1 S 0.75043(6) 0.67606(6) 0.91069(4) 0.01127(15) Uani 1 1 d . . .
C2 C 0.8487(2) 0.9974(2) 0.82689(19) 0.0115(4) Uani 1 1 d . . .
H2 H 0.8812 0.9560 0.7456 0.014 Uiso 1 1 calc R U .
O2 O 0.86332(18) 0.60009(19) 0.83513(14) 0.0188(3) Uani 1 1 d . . .
C3 C 0.8611(2) 1.1677(3) 0.87426(19) 0.0146(4) Uani 1 1 d . . .
H3 H 0.9090 1.2683 0.8331 0.017 Uiso 1 1 calc R U .
C4 C 0.7987(3) 1.1719(3) 0.9920(2) 0.0152(4) Uani 1 1 d . . .
H4 H 0.7958 1.2758 1.0469 0.018 Uiso 1 1 calc R U .
C5 C 0.7469(2) 1.0037(2) 1.02020(19) 0.0124(4) Uani 1 1 d . . .
H5 H 0.6972 0.9673 1.0962 0.015 Uiso 1 1 calc R U .

loop_
_atom_site_aniso_label
_atom_site_aniso_U_11
_atom_site_aniso_U_22
_atom_site_aniso_U_33
_atom_site_aniso_U_23
_atom_site_aniso_U_13
_atom_site_aniso_U_12
C1 0.0067(8) 0.0103(9) 0.0118(9) -0.0007(7) -0.0018(7) 0.0000(7)
Cl1 0.0108(3) 0.0228(3) 0.0233(3) -0.0060(2) -0.0023(2) -0.00595(19)
Fe1 0.0061(2) 0.0081(2) 0.0097(2) -0.00057(13) -0.00123(15) 0.00000(14)
O1 0.0289(9) 0.0168(8) 0.0170(8) 0.0051(6) -0.0004(6) -0.0059(6)
S1 0.0102(3) 0.0094(3) 0.0133(3) -0.00041(18) -0.00082(19) -0.00174(18)
C2 0.0081(10) 0.0145(10) 0.0105(10) 0.0025(7) -0.0026(8) -0.0002(7)
O2 0.0147(7) 0.0143(7) 0.0272(8) -0.0063(6) 0.0031(6) 0.0010(6)
C3 0.0092(9) 0.0127(10) 0.0198(10) 0.0049(8) -0.0043(8) 0.0005(7)
C4 0.0103(10) 0.0136(10) 0.0198(10) -0.0038(8) -0.0034(8) 0.0040(8)
C5 0.0066(10) 0.0162(11) 0.0139(10) -0.0021(7) -0.0004(8) 0.0016(7)

loop_
_atom_type_symbol
_atom_type_description
_atom_type_scat_dispersion_real
_atom_type_scat_dispersion_imag
_atom_type_scat_source
C C 0.0033 0.0016 'International Tables Vol C Tables 4.2.6.8 and 6.1.1.4'
H H 0.0000 0.0000 'International Tables Vol C Tables 4.2.6.8 and 6.1.1.4'
O O 0.0106 0.0060 'International Tables Vol C Tables 4.2.6.8 and 6.1.1.4'
S S 0.1246 0.1234 'International Tables Vol C Tables 4.2.6.8 and 6.1.1.4'
Cl Cl 0.1484 0.1585 'International Tables Vol C Tables 4.2.6.8 and 6.1.1.4'
Fe Fe 0.3463 0.8444 'International Tables Vol C Tables 4.2.6.8 and 6.1.1.4'

loop_
_geom_angle_atom_site_label_1
_geom_angle_atom_site_label_2
_geom_angle_atom_site_label_3
_geom_angle
_geom_angle_site_symmetry_1
_geom_angle_site_symmetry_3
C5 C1 C2 109.77(17) . .
C5 C1 S1 125.21(15) . .
C2 C1 S1 124.87(15) . .
C5 C1 Fe1 71.10(11) . .
C2 C1 Fe1 70.87(11) . .
S1 C1 Fe1 120.99(10) . .
C1 Fe1 C1 180.0 3_777 .
C1 Fe1 C2 41.41(8) 3_777 3_777
C1 Fe1 C2 138.59(8) . 3_777
C1 Fe1 C2 138.59(8) 3_777 .
C1 Fe1 C2 41.41(8) . .
C2 Fe1 C2 180.0 3_777 .
C1 Fe1 C5 138.76(8) 3_777 .
C1 Fe1 C5 41.24(8) . .
C2 Fe1 C5 110.32(8) 3_777 .
C2 Fe1 C5 69.68(8) . .
C1 Fe1 C5 41.24(8) 3_777 3_777
C1 Fe1 C5 138.76(8) . 3_777
C2 Fe1 C5 69.68(8) 3_777 3_777
C2 Fe1 C5 110.32(8) . 3_777
C5 Fe1 C5 180.0 . 3_777
C1 Fe1 C3 112.01(8) 3_777 .
C1 Fe1 C3 67.99(8) . .
C2 Fe1 C3 139.78(8) 3_777 .
C2 Fe1 C3 40.22(8) . .
C5 Fe1 C3 68.29(8) . .
C5 Fe1 C3 111.71(8) 3_777 .
C1 Fe1 C3 67.99(8) 3_777 3_777
C1 Fe1 C3 112.01(8) . 3_777
C2 Fe1 C3 40.22(8) 3_777 3_777
C2 Fe1 C3 139.78(8) . 3_777
C5 Fe1 C3 111.71(8) . 3_777
C5 Fe1 C3 68.29(8) 3_777 3_777
C3 Fe1 C3 180.0 . 3_777
C1 Fe1 C4 67.91(8) 3_777 3_777
C1 Fe1 C4 112.09(8) . 3_777
C2 Fe1 C4 68.35(8) 3_777 3_777
C2 Fe1 C4 111.65(8) . 3_777
C5 Fe1 C4 139.85(8) . 3_777
C5 Fe1 C4 40.15(8) 3_777 3_777
C3 Fe1 C4 139.59(8) . 3_777
C3 Fe1 C4 40.41(8) 3_777 3_777
C1 Fe1 C4 112.09(8) 3_777 .
C1 Fe1 C4 67.91(8) . .
C2 Fe1 C4 111.65(8) 3_777 .
C2 Fe1 C4 68.35(8) . .
C5 Fe1 C4 40.15(8) . .
C5 Fe1 C4 139.85(8) 3_777 .
C3 Fe1 C4 40.40(8) . .
C3 Fe1 C4 139.59(8) 3_777 .
C4 Fe1 C4 180.0 3_777 .
O1 S1 O2 120.87(9) . .
O1 S1 C1 110.20(9) . .
O2 S1 C1 110.41(9) . .
O1 S1 Cl1 106.49(7) . .
O2 S1 Cl1 105.25(7) . .
C1 S1 Cl1 101.64(7) . .
C3 C2 C1 106.14(17) . .
C3 C2 Fe1 70.53(11) . .
C1 C2 Fe1 67.72(11) . .
C3 C2 H2 126.9 . .
C1 C2 H2 126.9 . .
Fe1 C2 H2 126.9 . .
C2 C3 C4 109.01(18) . .
C2 C3 Fe1 69.25(11) . .
C4 C3 Fe1 70.06(11) . .
C2 C3 H3 125.5 . .
C4 C3 H3 125.5 . .
Fe1 C3 H3 125.5 . .
C5 C4 C3 108.67(18) . .
C5 C4 Fe1 69.16(11) . .
C3 C4 Fe1 69.53(11) . .
C5 C4 H4 125.7 . .
C3 C4 H4 125.7 . .
Fe1 C4 H4 125.7 . .
C4 C5 C1 106.41(18) . .
C4 C5 Fe1 70.69(11) . .
C1 C5 Fe1 67.66(11) . .
C4 C5 H5 126.8 . .
C1 C5 H5 126.8 . .
Fe1 C5 H5 126.8 . .

loop_
_geom_bond_atom_site_label_1
_geom_bond_atom_site_label_2
_geom_bond_distance
_geom_bond_site_symmetry_2
C1 C5 1.428(3) .
C1 C2 1.432(3) .
C1 S1 1.723(2) .
C1 Fe1 2.0035(18) .
Cl1 S1 2.0336(6) .
Fe1 C1 2.0035(19) 3_777
Fe1 C2 2.0457(19) 3_777
Fe1 C2 2.0457(19) .
Fe1 C5 2.049(2) .
Fe1 C5 2.049(2) 3_777
Fe1 C3 2.0624(19) .
Fe1 C3 2.0624(19) 3_777
Fe1 C4 2.0694(19) 3_777
Fe1 C4 2.0694(19) .
O1 S1 1.4203(15) .
S1 O2 1.4246(15) .
C2 C3 1.413(3) .
C2 H2 1.0000 .
C3 C4 1.427(3) .
C3 H3 1.0000 .
C4 C5 1.414(3) .
C4 H4 1.0000 .
C5 H5 1.0000 .
